data_7033220
loop_
_publ_author_name
'Solomatina, A. I.'
'Krupenya, D. V.'
'Gurzhiy, V. V.'
'Zlatkin, I.'
'Pushkarev, A. P.'
'Bochkarev, M. N.'
'Besley, N. A.'
'Bichoutskaia, E.'
'Tunik, S. P.'

_publ_section_title
;
 Cyclometallated platinum(ii) complexes containing NHC ligands: synthesis,
 characterization, photophysics and their application as emitters in
 OLEDs.
;
_journal_issue 16
_journal_name_full 'Dalton transactions (Cambridge, England : 2003)'
_journal_page_first 7152
_journal_page_last 7162
_journal_paper_doi 10.1039/c4dt03106g
_journal_volume 44
_journal_year 2015
_chemical_formula_moiety 'C40 H31 N3 Pt, C H2 Cl2'
_chemical_formula_sum 'C41 H33 Cl2 N3 Pt'
_chemical_formula_weight 833.69
_chemical_name_systematic
;
 ? 
;
_space_group_crystal_system monoclinic
_space_group_IT_number 14
_space_group_name_Hall '-P 2ybc'
_space_group_name_H-M_alt 'P 1 21/c 1'
_symmetry_space_group_name_Hall '-P 2ybc'
_symmetry_space_group_name_H-M 'P 1 21/c 1'
_atom_sites_solution_hydrogens geom
_atom_sites_solution_primary direct
_atom_sites_solution_secondary difmap
_audit_creation_date 2014-11-05
_audit_creation_method
;
  Olex2 1.2-ac2
  (compiled 2012.03.27 svn.r2268, GUI svn.r4156)
;
_audit_update_record
;
2014-11-07 deposited with the CCDC.
2014-11-24 downloaded from the CCDC.
;
_cell_angle_alpha 90.00
_cell_angle_beta 112.9906(11)
_cell_angle_gamma 90.00
_cell_formula_units_Z 4
_cell_length_a 10.03668(10)
_cell_length_b 32.6946(2)
_cell_length_c 11.23058(11)
_cell_measurement_reflns_used 29913
_cell_measurement_temperature 100(2)
_cell_measurement_theta_max 76.4999
_cell_measurement_theta_min 4.0530
_cell_volume 3392.54(6)
_computing_cell_refinement
;
CrysAlisPro, Agilent Technologies,
Version 1.171.36.20 (release 27-06-2012 CrysAlis171 .NET)
(compiled Jul 11 2012,15:38:31)
;
_computing_data_collection
;
CrysAlisPro, Agilent Technologies,
Version 1.171.36.20 (release 27-06-2012 CrysAlis171 .NET)
(compiled Jul 11 2012,15:38:31)
;
_computing_data_reduction
;
CrysAlisPro, Agilent Technologies,
Version 1.171.36.20 (release 27-06-2012 CrysAlis171 .NET)
(compiled Jul 11 2012,15:38:31)
;
_computing_molecular_graphics
;
O. V. Dolomanov, L. J. Bourhis, R. J. Gildea, J. A. K. Howard and H. Puschmann,
OLEX2: a complete structure solution, refinement and analysis program.
J. Appl. Cryst. (2009). 42, 339-341.
;
_computing_publication_material
;
O. V. Dolomanov, L. J. Bourhis, R. J. Gildea, J. A. K. Howard and H. Puschmann,
OLEX2: a complete structure solution, refinement and analysis program.
J. Appl. Cryst. (2009). 42, 339-341.
;
_computing_structure_refinement
;
SHELXL, G.M. Sheldrick, Acta Cryst.
(2008). A64, 112-122
;
_computing_structure_solution
;
SHELXS, G.M. Sheldrick, Acta Cryst.
(2008). A64, 112-122
;
_diffrn_ambient_temperature 100(2)
_diffrn_detector_area_resol_mean 10.3829
_diffrn_measured_fraction_theta_full 0.9974
_diffrn_measured_fraction_theta_max 0.9974
_diffrn_measurement_details
;
  1 omega -115.00  -36.00   1.0000    1.0000
omega____ theta____ kappa____ phi______ frames
    -      -41.1287  -75.0000   44.0000 79

  2 omega -115.00  -16.00   1.0000    1.0000
omega____ theta____ kappa____ phi______ frames
    -      -41.1287  -38.0000  -90.0000 99

  3 omega -111.00  -14.00   1.0000    1.0000
omega____ theta____ kappa____ phi______ frames
    -      -41.1287  -57.0000  120.0000 97

  4 omega   14.00   60.00   1.0000    1.0000
omega____ theta____ kappa____ phi______ frames
    -       41.1287  -99.0000  -90.0000 46

  5 omega -131.00  -85.00   1.0000    1.0000
omega____ theta____ kappa____ phi______ frames
    -      -61.5000 -112.0000   30.0000 46

  6 omega -140.00 -114.00   1.0000    1.0000
omega____ theta____ kappa____ phi______ frames
    -      -61.5000  -95.0000    0.0000 26

  7 omega -120.00  -94.00   1.0000    1.0000
omega____ theta____ kappa____ phi______ frames
    -      -61.5000 -112.0000 -180.0000 26

  8 omega -139.00  -82.00   1.0000    1.0000
omega____ theta____ kappa____ phi______ frames
    -      -61.5000 -112.0000   90.0000 57

  9 omega  107.00  133.00   1.0000    1.0000
omega____ theta____ kappa____ phi______ frames
    -      113.0000   -3.0000  161.6129 26

 10 omega   82.00  144.00   1.0000    1.0000
omega____ theta____ kappa____ phi______ frames
    -      113.0000   30.0000  -30.0000 62

 11 omega   76.00  102.00   1.0000    1.0000
omega____ theta____ kappa____ phi______ frames
    -      113.0000   -3.0000  161.6129 26

 12 omega   40.00   89.00   1.0000    1.0000
omega____ theta____ kappa____ phi______ frames
    -      113.0000  -45.0000 -120.0000 49

 13 omega   47.00   98.00   1.0000    1.0000
omega____ theta____ kappa____ phi______ frames
    -      113.0000  -95.0000   90.0000 51

 14 omega   53.00   92.00   1.0000    1.0000
omega____ theta____ kappa____ phi______ frames
    -      113.0000   15.0000 -180.0000 39

 15 omega   39.00   65.00   1.0000    1.0000
omega____ theta____ kappa____ phi______ frames
    -      113.0000  -65.0000 -117.0446 26

 16 omega  129.00  155.00   1.0000    1.0000
omega____ theta____ kappa____ phi______ frames
    -      113.0000   61.0000  -30.0000 26

 17 omega   39.00   72.00   1.0000    1.0000
omega____ theta____ kappa____ phi______ frames
    -      113.0000  -95.0000 -120.0000 33

 18 omega   80.00  106.00   1.0000    1.0000
omega____ theta____ kappa____ phi______ frames
    -      113.0000   77.0000   90.0000 26

 19 omega   50.00   93.00   1.0000    1.0000
omega____ theta____ kappa____ phi______ frames
    -      113.0000  -25.0000 -103.2964 43

 20 omega   31.00  124.00   1.0000    1.0000
omega____ theta____ kappa____ phi______ frames
    -      113.0000  -15.0000 -180.0000 93

 21 omega   39.00   96.00   1.0000    1.0000
omega____ theta____ kappa____ phi______ frames
    -      113.0000  -45.0000  -30.0000 57

 22 omega  143.00  174.00   1.0000    1.0000
omega____ theta____ kappa____ phi______ frames
    -      113.0000  112.0000    0.0000 31

 23 omega   90.00  142.00   1.0000    1.0000
omega____ theta____ kappa____ phi______ frames
    -      113.0000   61.0000  -60.0000 52

 24 omega   39.00   91.00   1.0000    1.0000
omega____ theta____ kappa____ phi______ frames
    -      113.0000  -30.0000   30.0000 52

 25 omega  112.00  160.00   1.0000    1.0000
omega____ theta____ kappa____ phi______ frames
    -      113.0000   45.0000 -120.0000 48

 26 omega   87.00  113.00   1.0000    1.0000
omega____ theta____ kappa____ phi______ frames
    -      113.0000  -61.0000 -150.0000 26

 27 omega  104.00  144.00   1.0000    1.0000
omega____ theta____ kappa____ phi______ frames
    -      113.0000   45.0000 -180.0000 40

 28 omega   63.00   89.00   1.0000    1.0000
omega____ theta____ kappa____ phi______ frames
    -      113.0000  178.0000 -180.0000 26

 29 omega  124.00  149.00   1.0000    1.0000
omega____ theta____ kappa____ phi______ frames
    -      113.0000  178.0000 -180.0000 25

 30 omega   92.00  155.00   1.0000    1.0000
omega____ theta____ kappa____ phi______ frames
    -      113.0000   61.0000  120.0000 63

 31 omega  140.00  165.00   1.0000    1.0000
omega____ theta____ kappa____ phi______ frames
    -      113.0000   77.0000   30.0000 25

 32 omega  110.00  136.00   1.0000    1.0000
omega____ theta____ kappa____ phi______ frames
    -      113.0000  112.0000 -120.0000 26

 33 omega   80.00  110.00   1.0000    1.0000
omega____ theta____ kappa____ phi______ frames
    -      113.0000   77.0000   60.0000 30

 34 omega   87.00  112.00   1.0000    1.0000
omega____ theta____ kappa____ phi______ frames
    -      113.0000  -66.0000   97.6515 25

 35 omega  103.00  148.00   1.0000    1.0000
omega____ theta____ kappa____ phi______ frames
    -      113.0000  112.0000   90.0000 45

 36 omega   83.00  112.00   1.0000    1.0000
omega____ theta____ kappa____ phi______ frames
    -      113.0000   77.0000   30.0000 29

 37 omega   72.00  142.00   1.0000    1.0000
omega____ theta____ kappa____ phi______ frames
    -      113.0000  -61.0000  -30.0000 70

 38 omega   39.00   95.00   1.0000    1.0000
omega____ theta____ kappa____ phi______ frames
    -      113.0000  -45.0000  -90.0000 56

 39 omega   29.00  109.00   1.0000    1.0000
omega____ theta____ kappa____ phi______ frames
    -      113.0000  -95.0000 -150.0000 80

 40 omega   73.00  104.00   1.0000    1.0000
omega____ theta____ kappa____ phi______ frames
    -      113.0000 -112.0000   30.0000 31

 41 omega  100.00  170.00   1.0000    1.0000
omega____ theta____ kappa____ phi______ frames
    -      113.0000  -15.0000 -120.0000 70

 42 omega  129.00  154.00   1.0000    1.0000
omega____ theta____ kappa____ phi______ frames
    -      113.0000  -15.0000 -180.0000 25

 43 omega  112.00  155.00   1.0000    1.0000
omega____ theta____ kappa____ phi______ frames
    -      113.0000   15.0000 -180.0000 43

 44 omega  102.00  128.00   1.0000    1.0000
omega____ theta____ kappa____ phi______ frames
    -      113.0000   45.0000   90.0000 26

 45 omega   88.00  177.00   1.0000    1.0000
omega____ theta____ kappa____ phi______ frames
    -      113.0000   30.0000 -150.0000 89

 46 omega   37.00   83.00   1.0000    1.0000
omega____ theta____ kappa____ phi______ frames
    -      113.0000  -77.0000 -180.0000 46

 47 omega  105.00  130.00   1.0000    1.0000
omega____ theta____ kappa____ phi______ frames
    -      113.0000  -77.0000 -180.0000 25

 48 omega   34.00   65.00   1.0000    1.0000
omega____ theta____ kappa____ phi______ frames
    -      113.0000  -77.0000 -120.0000 31

 49 omega  108.00  135.00   1.0000    1.0000
omega____ theta____ kappa____ phi______ frames
    -      113.0000  -77.0000 -120.0000 27

 50 omega   38.00  103.00   1.0000    1.0000
omega____ theta____ kappa____ phi______ frames
    -      113.0000  -95.0000 -180.0000 65

 51 omega   46.00   71.00   1.0000    1.0000
omega____ theta____ kappa____ phi______ frames
    -      113.0000  -66.0000   97.6515 25

 52 omega   85.00  112.00   1.0000    1.0000
omega____ theta____ kappa____ phi______ frames
    -      113.0000   45.0000  120.0000 27

 53 omega   44.00   69.00   1.0000    1.0000
omega____ theta____ kappa____ phi______ frames
    -      113.0000  -30.0000  -90.0000 25

 54 omega   54.00   86.00   1.0000    1.0000
omega____ theta____ kappa____ phi______ frames
    -      113.0000  -30.0000  -30.0000 32

 55 omega   42.00   67.00   1.0000    1.0000
omega____ theta____ kappa____ phi______ frames
    -      113.0000  -30.0000   90.0000 25

 56 omega   97.00  123.00   1.0000    1.0000
omega____ theta____ kappa____ phi______ frames
    -      113.0000  -65.0000 -117.0446 26

 57 omega   71.00  111.00   1.0000    1.0000
omega____ theta____ kappa____ phi______ frames
    -      113.0000 -112.0000  -30.0000 40

 58 omega   67.00   99.00   1.0000    1.0000
omega____ theta____ kappa____ phi______ frames
    -      113.0000  178.0000  -30.0000 32

 59 omega  115.00  145.00   1.0000    1.0000
omega____ theta____ kappa____ phi______ frames
    -      113.0000  178.0000   90.0000 30

 60 omega   89.00  114.00   1.0000    1.0000
omega____ theta____ kappa____ phi______ frames
    -      113.0000   61.0000 -180.0000 25

 61 omega   82.00  116.00   1.0000    1.0000
omega____ theta____ kappa____ phi______ frames
    -      113.0000   77.0000 -180.0000 34

 62 omega  140.00  166.00   1.0000    1.0000
omega____ theta____ kappa____ phi______ frames
    -      113.0000   15.0000   90.0000 26

 63 omega   88.00  113.00   1.0000    1.0000
omega____ theta____ kappa____ phi______ frames
    -      113.0000  -85.0000 -151.0570 25

 64 omega   44.00   69.00   1.0000    1.0000
omega____ theta____ kappa____ phi______ frames
    -      113.0000  -85.0000 -151.0570 25
;
_diffrn_measurement_device_type 'SuperNova, Dual, Cu at zero, Atlas'
_diffrn_measurement_method '\w scans'
_diffrn_orient_matrix_UB_11 -0.1609057000
_diffrn_orient_matrix_UB_12 -0.0122817000
_diffrn_orient_matrix_UB_13 -0.0613668000
_diffrn_orient_matrix_UB_21 -0.0389676000
_diffrn_orient_matrix_UB_22 0.0367644000
_diffrn_orient_matrix_UB_23 0.0660872000
_diffrn_orient_matrix_UB_31 -0.0202602000
_diffrn_orient_matrix_UB_32 0.0267822000
_diffrn_orient_matrix_UB_33 -0.1185706000
_diffrn_radiation_monochromator mirror
_diffrn_radiation_type 'Cu K\a'
_diffrn_radiation_wavelength 1.5418
_diffrn_reflns_av_R_equivalents 0.0319
_diffrn_reflns_av_unetI/netI 0.0151
_diffrn_reflns_limit_h_max 12
_diffrn_reflns_limit_h_min -12
_diffrn_reflns_limit_k_max 41
_diffrn_reflns_limit_k_min -41
_diffrn_reflns_limit_l_max 13
_diffrn_reflns_limit_l_min -14
_diffrn_reflns_number 54992
_diffrn_reflns_theta_full 76.70
_diffrn_reflns_theta_max 76.70
_diffrn_reflns_theta_min 4.49
_diffrn_source 'SuperNova (Cu) X-ray Source'
_exptl_absorpt_coefficient_mu 9.445
_exptl_absorpt_correction_T_max 1.00000
_exptl_absorpt_correction_T_min 0.62226
_exptl_absorpt_correction_type multi-scan
_exptl_absorpt_process_details
;
CrysAlisPro, Agilent Technologies,
Version 1.171.36.20 (release 27-06-2012 CrysAlis171 .NET)
(compiled Jul 11 2012,15:38:31)
Empirical absorption correction using spherical harmonics,
 implemented in SCALE3 ABSPACK scaling algorithm.
;
_exptl_crystal_colour colorless
_exptl_crystal_density_diffrn 1.632
_exptl_crystal_density_method 'not measured'
_exptl_crystal_description prizm
_exptl_crystal_F_000 1648
_exptl_crystal_size_max 0.28
_exptl_crystal_size_mid 0.22
_exptl_crystal_size_min 0.12
_refine_diff_density_max 2.164
_refine_diff_density_min -2.643
_refine_diff_density_rms 0.135
_refine_ls_extinction_method none
_refine_ls_goodness_of_fit_ref 1.072
_refine_ls_hydrogen_treatment mixed
_refine_ls_matrix_type full
_refine_ls_number_parameters 321
_refine_ls_number_reflns 7133
_refine_ls_number_restraints 5
_refine_ls_restrained_S_all 1.104
_refine_ls_R_factor_all 0.0417
_refine_ls_R_factor_gt 0.0407
_refine_ls_shift/su_max 0.003
_refine_ls_shift/su_mean 0.000
_refine_ls_structure_factor_coef Fsqd
_refine_ls_weighting_details 'calc w=1/[\s^2^(Fo^2^)+(0.0317P)^2^+25.0515P] where P=(Fo^2^+2Fc^2^)/3'
_refine_ls_weighting_scheme calc
_refine_ls_wR_factor_gt 0.0910
_refine_ls_wR_factor_ref 0.0915
_reflns_number_gt 6945
_reflns_number_total 7133
_reflns_threshold_expression >2sigma(I)
_cod_data_source_file c4dt03106g2.cif
_cod_data_source_block 3_CCDC985306
_cod_depositor_comments 'Adding full bibliography for 7033218--7033223.cif.'
_cod_original_cell_volume 3392.53(5)
_cod_database_code 7033220
_chemical_oxdiff_formula 'c39 h27 n3 pt1'
_reflns_odcompleteness_completeness 95.39
_reflns_odcompleteness_iscentric 1
_reflns_odcompleteness_theta 80.95

loop_
_space_group_symop_id
_space_group_symop_operation_xyz
1 'x, y, z'
2 '-x, y+1/2, -z+1/2'
3 '-x, -y, -z'
4 'x, -y-1/2, z-1/2'

loop_
_atom_site_label
_atom_site_type_symbol
_atom_site_fract_x
_atom_site_fract_y
_atom_site_fract_z
_atom_site_U_iso_or_equiv
_atom_site_adp_type
_atom_site_occupancy
_atom_site_symmetry_multiplicity
_atom_site_calc_flag
_atom_site_refinement_flags
_atom_site_disorder_assembly
_atom_site_disorder_group
N3 N 0.5799(5) 0.56444(15) 0.7155(5) 0.0332(6) Uani 1 1 d . A .
C11 C 0.4550(5) 0.62400(14) 0.9008(4) 0.0202(9) Uani 1 1 d . . .
C32 C 0.5979(6) 0.52354(15) 0.6932(4) 0.0253(10) Uani 1 1 d . . .
N2 N 0.3649(5) 0.53768(12) 0.6407(4) 0.0252(5) Uani 1 1 d . A .
N1 N 0.3091(4) 0.68473(11) 0.7498(4) 0.0209(8) Uani 1 1 d . . .
C12 C 0.4379(5) 0.57302(14) 0.6834(4) 0.0205(9) Uani 1 1 d . . .
C5 C 0.3671(5) 0.69426(15) 0.8782(5) 0.0227(9) Uani 1 1 d . . .
C8 C 0.5610(6) 0.62973(19) 1.1742(5) 0.0337(12) Uani 1 1 d . . .
H8 H 0.5961 0.6315 1.2639 0.040 Uiso 1 1 calc R . .
C37 C 0.1013(6) 0.64324(16) 0.0396(5) 0.0310(11) Uani 1 1 d . . .
H37 H 0.1486 0.6401 -0.0165 0.037 Uiso 1 1 calc R . .
C6 C 0.4423(5) 0.66034(15) 0.9632(5) 0.0213(9) Uani 1 1 d . . .
C33 C 0.2516(5) 0.63427(13) 0.5036(4) 0.01699(7) Uani 1 1 d . . .
C31 C 0.7205(6) 0.50053(16) 0.7095(5) 0.0301(11) Uani 1 1 d . . .
H31 H 0.8126 0.5120 0.7416 0.036 Uiso 1 1 calc R . .
C7 C 0.4951(6) 0.66306(17) 1.0985(5) 0.0284(11) Uani 1 1 d . . .
H7 H 0.4858 0.6874 1.1374 0.034 Uiso 1 1 calc R . .
C40 C -0.0405(6) 0.65152(16) 0.2061(5) 0.0311(11) Uani 1 1 d . . .
H40 H -0.0889 0.6541 0.2614 0.037 Uiso 1 1 calc R . .
C38 C -0.0439(6) 0.65365(17) -0.0085(5) 0.0340(12) Uani 1 1 d . . .
H38 H -0.0934 0.6583 -0.0966 0.041 Uiso 1 1 calc R . .
C29 C 0.5601(7) 0.44220(16) 0.6267(5) 0.0331(12) Uani 1 1 d . . .
H29 H 0.5499 0.4146 0.6044 0.040 Uiso 1 1 calc R . .
C34 C 0.1870(5) 0.63698(13) 0.3975(4) 0.01699(7) Uani 1 1 d . . .
C9 C 0.5741(6) 0.59361(17) 1.1151(5) 0.0300(11) Uani 1 1 d . . .
H9 H 0.6176 0.5710 1.1654 0.036 Uiso 1 1 calc R . .
C27 C 0.4603(6) 0.50627(15) 0.6457(5) 0.0256(10) Uani 1 1 d . . .
C28 C 0.4381(6) 0.46502(15) 0.6111(5) 0.0282(11) Uani 1 1 d . . .
H28 H 0.3462 0.4535 0.5792 0.034 Uiso 1 1 calc R . .
C1 C 0.2363(6) 0.71336(15) 0.6632(5) 0.0274(10) Uani 1 1 d . . .
H1 H 0.1947 0.7063 0.5762 0.033 Uiso 1 1 calc R . .
C2 C 0.2210(7) 0.75290(17) 0.6986(6) 0.0381(13) Uani 1 1 d . . .
H2 H 0.1704 0.7722 0.6366 0.046 Uiso 1 1 calc R . .
C3 C 0.2825(7) 0.76315(17) 0.8281(6) 0.0391(14) Uani 1 1 d . . .
H3 H 0.2747 0.7897 0.8544 0.047 Uiso 1 1 calc R . .
C39 C -0.1157(6) 0.65722(18) 0.0746(5) 0.0351(12) Uani 1 1 d . . .
H39 H -0.2140 0.6634 0.0420 0.042 Uiso 1 1 calc R . .
C10 C 0.5230(5) 0.59102(16) 0.9814(5) 0.0255(10) Uani 1 1 d . . .
H10 H 0.5342 0.5666 0.9440 0.031 Uiso 1 1 calc R . .
C35 C 0.1065(5) 0.64196(14) 0.2574(5) 0.0229(9) Uani 1 1 d . . .
C36 C 0.1760(6) 0.63752(15) 0.1713(5) 0.0269(10) Uani 1 1 d . . .
H36 H 0.2736 0.6306 0.2032 0.032 Uiso 1 1 calc R . .
C4 C 0.3554(6) 0.73385(17) 0.9181(5) 0.0318(11) Uani 1 1 d . . .
H4 H 0.3967 0.7405 1.0055 0.038 Uiso 1 1 calc R . .
C30 C 0.6982(7) 0.45960(16) 0.6753(5) 0.0341(13) Uani 1 1 d . . .
H30 H 0.7776 0.4432 0.6851 0.041 Uiso 1 1 calc R . .
C13 C 0.2089(5) 0.53233(15) 0.6007(5) 0.0252(5) Uani 1 1 d . . .
H13C H 0.1628 0.5590 0.5886 0.030 Uiso 0.394(5) 1 calc PR A 2
H13D H 0.1704 0.5180 0.5185 0.030 Uiso 0.394(5) 1 calc PR A 2
H13A H 0.1741 0.5130 0.5297 0.030 Uiso 0.606(5) 1 calc PR A 1
H13B H 0.1608 0.5583 0.5699 0.030 Uiso 0.606(5) 1 calc PR A 1
Pt1 Pt 0.36213(2) 0.626894(5) 0.704692(17) 0.01699(7) Uani 1 1 d . . .
C50 C 0.2308(4) 0.2486(3) 0.2716(6) 0.0687(5) Uani 1 1 d D . .
H50C H 0.2507 0.2196 0.2877 0.082 Uiso 0.641(4) 1 calc PR B 3
H50D H 0.2473 0.2612 0.3544 0.082 Uiso 0.641(4) 1 calc PR B 3
H50A H 0.2084 0.2677 0.3274 0.082 Uiso 0.359(4) 1 calc PR B 2
H50B H 0.2612 0.2227 0.3161 0.082 Uiso 0.359(4) 1 calc PR B 2
Cl1 Cl 0.0511(3) 0.25344(11) 0.1777(4) 0.0687(5) Uani 0.641(4) 1 d PD B 3
C21 C 0.7540(8) 0.6123(2) 0.6764(7) 0.0332(6) Uani 0.606(5) 1 d PGD A 1
C26 C 0.6685(6) 0.6407(2) 0.5869(7) 0.0332(6) Uani 0.606(5) 1 d PG A 1
H26 H 0.5745 0.6457 0.5798 0.040 Uiso 0.606(5) 1 calc PR A 1
C25 C 0.7235(7) 0.66142(19) 0.5080(6) 0.0332(6) Uani 0.606(5) 1 d PG A 1
H25 H 0.6663 0.6804 0.4481 0.040 Uiso 0.606(5) 1 calc PR A 1
C24 C 0.8639(7) 0.6538(2) 0.5186(6) 0.0332(6) Uani 0.606(5) 1 d PG A 1
H24 H 0.9007 0.6677 0.4658 0.040 Uiso 0.606(5) 1 calc PR A 1
C23 C 0.9494(6) 0.6255(2) 0.6081(7) 0.0332(6) Uani 0.606(5) 1 d PG A 1
H23 H 1.0434 0.6204 0.6152 0.040 Uiso 0.606(5) 1 calc PR A 1
C22 C 0.8945(7) 0.6047(2) 0.6870(6) 0.0332(6) Uani 0.606(5) 1 d PG A 1
H22 H 0.9517 0.5858 0.7469 0.040 Uiso 0.606(5) 1 calc PR A 1
C26A C 0.6441(10) 0.6479(3) 0.5947(11) 0.0332(6) Uani 0.394(5) 1 d PG A 2
H26A H 0.5561 0.6521 0.6022 0.040 Uiso 0.394(5) 1 calc PR A 2
C25A C 0.6818(10) 0.6719(3) 0.5104(9) 0.0332(6) Uani 0.394(5) 1 d PG A 2
H25A H 0.6189 0.6921 0.4616 0.040 Uiso 0.394(5) 1 calc PR A 2
C24A C 0.8134(11) 0.6657(3) 0.4992(9) 0.0332(6) Uani 0.394(5) 1 d PG A 2
H24A H 0.8386 0.6817 0.4428 0.040 Uiso 0.394(5) 1 calc PR A 2
C23A C 0.9073(9) 0.6355(3) 0.5722(10) 0.0332(6) Uani 0.394(5) 1 d PG A 2
H23A H 0.9953 0.6313 0.5647 0.040 Uiso 0.394(5) 1 calc PR A 2
C22A C 0.8696(11) 0.6115(3) 0.6565(10) 0.0332(6) Uani 0.394(5) 1 d PG A 2
H22A H 0.9325 0.5913 0.7053 0.040 Uiso 0.394(5) 1 calc PR A 2
C21A C 0.7381(13) 0.6177(4) 0.6677(11) 0.0332(6) Uani 0.394(5) 1 d PGD A 2
C14A C 0.1761(16) 0.5103(4) 0.6918(14) 0.0252(5) Uani 0.394(5) 1 d P A 2
C15A C 0.2084(14) 0.5265(4) 0.8117(13) 0.0252(5) Uani 0.394(5) 1 d P A 2
H15A H 0.2562 0.5514 0.8331 0.030 Uiso 0.394(5) 1 calc PR A 2
C16A C 0.1694(14) 0.5053(4) 0.9051(13) 0.0252(5) Uani 0.394(5) 1 d P A 2
H16A H 0.1895 0.5163 0.9867 0.030 Uiso 0.394(5) 1 calc PR A 2
C17A C 0.1015(14) 0.4684(4) 0.8697(14) 0.0252(5) Uani 0.394(5) 1 d P A 2
H17A H 0.0752 0.4540 0.9286 0.030 Uiso 0.394(5) 1 calc PR A 2
C18A C 0.0711(14) 0.4519(4) 0.7494(13) 0.0252(5) Uani 0.394(5) 1 d P A 2
H18A H 0.0244 0.4267 0.7283 0.030 Uiso 0.394(5) 1 calc PR A 2
C19A C 0.1088(14) 0.4721(4) 0.6599(13) 0.0252(5) Uani 0.394(5) 1 d P A 2
H19A H 0.0898 0.4606 0.5793 0.030 Uiso 0.394(5) 1 calc PR A 2
C14 C 0.1678(7) 0.51612(16) 0.7168(5) 0.0252(5) Uani 0.606(5) 1 d PG A 1
C15 C 0.1917(7) 0.54059(13) 0.8245(5) 0.0252(5) Uani 0.606(5) 1 d PG A 1
H15 H 0.2245 0.5673 0.8265 0.030 Uiso 0.606(5) 1 calc PR A 1
C16 C 0.1665(6) 0.52517(16) 0.9291(4) 0.0252(5) Uani 0.606(5) 1 d PG A 1
H16 H 0.1825 0.5415 1.0011 0.030 Uiso 0.606(5) 1 calc PR A 1
C17 C 0.1174(6) 0.48528(17) 0.9262(5) 0.0252(5) Uani 0.606(5) 1 d PG A 1
H17 H 0.1005 0.4750 0.9962 0.030 Uiso 0.606(5) 1 calc PR A 1
C18 C 0.0935(6) 0.46081(13) 0.8185(6) 0.0252(5) Uani 0.606(5) 1 d PG A 1
H18 H 0.0606 0.4341 0.8166 0.030 Uiso 0.606(5) 1 calc PR A 1
C19 C 0.1187(7) 0.47623(15) 0.7139(5) 0.0252(5) Uani 0.606(5) 1 d PG A 1
H19 H 0.1027 0.4599 0.6419 0.030 Uiso 0.606(5) 1 calc PR A 1
C20 C 0.6989(6) 0.59429(17) 0.7690(5) 0.0332(6) Uani 1 1 d D . .
H20A H 0.7789 0.5809 0.8372 0.040 Uiso 0.606(5) 1 calc PR A 1
H20B H 0.6660 0.6164 0.8085 0.040 Uiso 0.606(5) 1 calc PR A 1
H20C H 0.7844 0.5800 0.8266 0.040 Uiso 0.394(5) 1 calc PR A 2
H20D H 0.6725 0.6140 0.8206 0.040 Uiso 0.394(5) 1 calc PR A 2
Cl2 Cl 0.3602(2) 0.26837(7) 0.2188(2) 0.0687(5) Uani 1 1 d D B .
Cl1A Cl 0.0783(6) 0.24229(19) 0.1158(6) 0.0687(5) Uani 0.359(4) 1 d PD B 2

loop_
_atom_site_aniso_label
_atom_site_aniso_U_11
_atom_site_aniso_U_22
_atom_site_aniso_U_33
_atom_site_aniso_U_23
_atom_site_aniso_U_13
_atom_site_aniso_U_12
N3 0.0244(13) 0.0418(15) 0.0343(12) -0.0119(10) 0.0126(10) 0.0004(10)
C11 0.018(2) 0.023(2) 0.018(2) 0.0004(17) 0.0063(18) 0.0008(17)
C32 0.035(3) 0.023(2) 0.013(2) -0.0002(17) 0.0046(19) 0.009(2)
N2 0.0263(10) 0.0191(11) 0.0265(12) 0.0020(9) 0.0063(9) 0.0013(8)
N1 0.0228(19) 0.0137(17) 0.027(2) -0.0007(15) 0.0102(16) 0.0034(15)
C12 0.026(2) 0.016(2) 0.017(2) 0.0008(16) 0.0059(18) 0.0053(17)
C5 0.022(2) 0.023(2) 0.025(2) -0.0048(19) 0.0121(19) -0.0005(18)
C8 0.032(3) 0.048(3) 0.020(2) 0.001(2) 0.009(2) 0.001(2)
C37 0.044(3) 0.026(3) 0.024(3) -0.004(2) 0.014(2) -0.004(2)
C6 0.020(2) 0.026(2) 0.020(2) -0.0025(18) 0.0094(18) -0.0016(18)
C33 0.01987(10) 0.01306(10) 0.01691(10) 0.00045(6) 0.00596(7) 0.00236(7)
C31 0.036(3) 0.028(3) 0.022(2) 0.000(2) 0.006(2) 0.014(2)
C7 0.026(3) 0.035(3) 0.024(2) -0.007(2) 0.010(2) 0.000(2)
C40 0.035(3) 0.027(3) 0.030(3) -0.002(2) 0.012(2) 0.004(2)
C38 0.043(3) 0.028(3) 0.021(2) -0.002(2) 0.001(2) -0.003(2)
C29 0.056(4) 0.019(2) 0.021(2) 0.0004(19) 0.011(2) 0.011(2)
C34 0.01987(10) 0.01306(10) 0.01691(10) 0.00045(6) 0.00596(7) 0.00236(7)
C9 0.029(3) 0.036(3) 0.024(2) 0.008(2) 0.009(2) 0.007(2)
C27 0.038(3) 0.018(2) 0.016(2) 0.0035(17) 0.005(2) 0.009(2)
C28 0.045(3) 0.018(2) 0.019(2) 0.0021(18) 0.008(2) 0.006(2)
C1 0.034(3) 0.021(2) 0.028(3) 0.0030(19) 0.012(2) 0.006(2)
C2 0.047(3) 0.024(3) 0.041(3) 0.004(2) 0.015(3) 0.013(2)
C3 0.049(4) 0.024(3) 0.047(3) -0.006(2) 0.021(3) 0.009(2)
C39 0.029(3) 0.034(3) 0.030(3) -0.002(2) -0.002(2) 0.005(2)
C10 0.025(2) 0.026(2) 0.024(2) 0.0038(19) 0.007(2) 0.0055(19)
C35 0.030(3) 0.015(2) 0.020(2) -0.0014(17) 0.0051(19) -0.0012(18)
C36 0.031(3) 0.020(2) 0.029(3) 0.0011(19) 0.010(2) -0.0001(19)
C4 0.040(3) 0.029(3) 0.026(3) -0.006(2) 0.012(2) 0.005(2)
C30 0.050(3) 0.026(3) 0.024(3) 0.004(2) 0.011(2) 0.020(2)
C13 0.0263(10) 0.0191(11) 0.0265(12) 0.0020(9) 0.0063(9) 0.0013(8)
Pt1 0.01987(10) 0.01306(10) 0.01691(10) 0.00045(6) 0.00596(7) 0.00236(7)
C50 0.0498(8) 0.0623(9) 0.0990(14) 0.0224(9) 0.0343(8) 0.0044(7)
Cl1 0.0498(8) 0.0623(9) 0.0990(14) 0.0224(9) 0.0343(8) 0.0044(7)
C21 0.0244(13) 0.0418(15) 0.0343(12) -0.0119(10) 0.0126(10) 0.0004(10)
C26 0.0244(13) 0.0418(15) 0.0343(12) -0.0119(10) 0.0126(10) 0.0004(10)
C25 0.0244(13) 0.0418(15) 0.0343(12) -0.0119(10) 0.0126(10) 0.0004(10)
C24 0.0244(13) 0.0418(15) 0.0343(12) -0.0119(10) 0.0126(10) 0.0004(10)
C23 0.0244(13) 0.0418(15) 0.0343(12) -0.0119(10) 0.0126(10) 0.0004(10)
C22 0.0244(13) 0.0418(15) 0.0343(12) -0.0119(10) 0.0126(10) 0.0004(10)
C26A 0.0244(13) 0.0418(15) 0.0343(12) -0.0119(10) 0.0126(10) 0.0004(10)
C25A 0.0244(13) 0.0418(15) 0.0343(12) -0.0119(10) 0.0126(10) 0.0004(10)
C24A 0.0244(13) 0.0418(15) 0.0343(12) -0.0119(10) 0.0126(10) 0.0004(10)
C23A 0.0244(13) 0.0418(15) 0.0343(12) -0.0119(10) 0.0126(10) 0.0004(10)
C22A 0.0244(13) 0.0418(15) 0.0343(12) -0.0119(10) 0.0126(10) 0.0004(10)
C21A 0.0244(13) 0.0418(15) 0.0343(12) -0.0119(10) 0.0126(10) 0.0004(10)
C14A 0.0263(10) 0.0191(11) 0.0265(12) 0.0020(9) 0.0063(9) 0.0013(8)
C15A 0.0263(10) 0.0191(11) 0.0265(12) 0.0020(9) 0.0063(9) 0.0013(8)
C16A 0.0263(10) 0.0191(11) 0.0265(12) 0.0020(9) 0.0063(9) 0.0013(8)
C17A 0.0263(10) 0.0191(11) 0.0265(12) 0.0020(9) 0.0063(9) 0.0013(8)
C18A 0.0263(10) 0.0191(11) 0.0265(12) 0.0020(9) 0.0063(9) 0.0013(8)
C19A 0.0263(10) 0.0191(11) 0.0265(12) 0.0020(9) 0.0063(9) 0.0013(8)
C14 0.0263(10) 0.0191(11) 0.0265(12) 0.0020(9) 0.0063(9) 0.0013(8)
C15 0.0263(10) 0.0191(11) 0.0265(12) 0.0020(9) 0.0063(9) 0.0013(8)
C16 0.0263(10) 0.0191(11) 0.0265(12) 0.0020(9) 0.0063(9) 0.0013(8)
C17 0.0263(10) 0.0191(11) 0.0265(12) 0.0020(9) 0.0063(9) 0.0013(8)
C18 0.0263(10) 0.0191(11) 0.0265(12) 0.0020(9) 0.0063(9) 0.0013(8)
C19 0.0263(10) 0.0191(11) 0.0265(12) 0.0020(9) 0.0063(9) 0.0013(8)
C20 0.0244(13) 0.0418(15) 0.0343(12) -0.0119(10) 0.0126(10) 0.0004(10)
Cl2 0.0498(8) 0.0623(9) 0.0990(14) 0.0224(9) 0.0343(8) 0.0044(7)
Cl1A 0.0498(8) 0.0623(9) 0.0990(14) 0.0224(9) 0.0343(8) 0.0044(7)

loop_
_atom_type_symbol
_atom_type_description
_atom_type_scat_dispersion_real
_atom_type_scat_dispersion_imag
_atom_type_scat_source
C C 0.0181 0.0091 'International Tables Vol C Tables 4.2.6.8 and 6.1.1.4'
H H 0.0000 0.0000 'International Tables Vol C Tables 4.2.6.8 and 6.1.1.4'
N N 0.0311 0.0180 'International Tables Vol C Tables 4.2.6.8 and 6.1.1.4'
Pt Pt -4.5932 6.9264 'International Tables Vol C Tables 4.2.6.8 and 6.1.1.4'
Cl Cl 0.3639 0.7018 'International Tables Vol C Tables 4.2.6.8 and 6.1.1.4'

loop_
_geom_angle_atom_site_label_1
_geom_angle_atom_site_label_2
_geom_angle_atom_site_label_3
_geom_angle
C32 N3 C20 124.7(5)
C12 N3 C32 110.5(4)
C12 N3 C20 124.8(5)
C6 C11 Pt1 114.0(3)
C10 C11 C6 116.3(4)
C10 C11 Pt1 129.6(4)
N3 C32 C31 132.0(5)
N3 C32 C27 106.3(4)
C31 C32 C27 121.7(5)
C12 N2 C27 110.4(4)
C12 N2 C13 125.3(4)
C27 N2 C13 124.2(4)
C5 N1 Pt1 114.9(3)
C1 N1 C5 119.6(4)
C1 N1 Pt1 125.2(3)
N3 C12 Pt1 124.6(4)
N2 C12 N3 106.6(4)
N2 C12 Pt1 128.8(4)
N1 C5 C6 114.5(4)
N1 C5 C4 119.9(5)
C4 C5 C6 125.5(5)
C7 C8 C9 119.3(5)
C38 C37 C36 119.8(5)
C11 C6 C5 115.9(4)
C7 C6 C11 121.5(5)
C7 C6 C5 122.6(4)
C34 C33 Pt1 176.2(4)
C30 C31 C32 116.5(5)
C8 C7 C6 120.3(5)
C39 C40 C35 121.3(5)
C37 C38 C39 120.2(5)
C28 C29 C30 121.5(5)
C33 C34 C35 177.4(5)
C8 C9 C10 120.4(5)
C32 C27 C28 121.6(5)
N2 C27 C32 106.3(4)
N2 C27 C28 132.1(5)
C29 C28 C27 116.6(5)
N1 C1 C2 122.4(5)
C1 C2 C3 118.5(5)
C4 C3 C2 119.7(5)
C40 C39 C38 119.7(5)
C9 C10 C11 122.2(5)
C40 C35 C34 121.2(5)
C40 C35 C36 118.0(5)
C36 C35 C34 120.8(5)
C37 C36 C35 120.9(5)
C3 C4 C5 119.9(5)
C31 C30 C29 122.0(5)
N2 C13 C14 112.0(4)
C14A C13 N2 111.6(7)
C14A C13 C14 11.8(6)
C11 Pt1 N1 80.28(17)
C11 Pt1 C33 174.26(17)
N1 Pt1 C33 94.54(16)
C12 Pt1 C11 93.12(19)
C12 Pt1 N1 171.97(18)
C12 Pt1 C33 92.23(18)
Cl1 C50 Cl2 120.2(3)
Cl1 C50 Cl1A 29.8(2)
Cl2 C50 Cl1A 99.9(3)
C26 C21 C22 120.0
C26 C21 C20 118.7(5)
C22 C21 C20 121.0(5)
C25 C26 C21 120.0
C24 C25 C26 120.0
C25 C24 C23 120.0
C24 C23 C22 120.0
C23 C22 C21 120.0
C25A C26A C21A 120.0
C26A C25A C24A 120.0
C25A C24A C23A 120.0
C22A C23A C24A 120.0
C23A C22A C21A 120.0
C26A C21A C20 118.5(7)
C22A C21A C26A 120.0
C22A C21A C20 121.2(7)
C13 C14A C19A 120.2(12)
C15A C14A C13 119.6(11)
C15A C14A C19A 120.2(13)
C14A C15A C16A 120.7(12)
C17A C16A C15A 117.4(12)
C16A C17A C18A 121.8(13)
C17A C18A C19A 120.7(12)
C18A C19A C14A 119.1(12)
C15 C14 C13 120.4(4)
C15 C14 C19 120.0
C19 C14 C13 119.5(4)
C16 C15 C14 120.0
C15 C16 C17 120.0
C18 C17 C16 120.0
C19 C18 C17 120.0
C18 C19 C14 120.0
N3 C20 C21 116.2(5)
N3 C20 C21A 115.2(7)
C21 C20 C21A 8.5(6)

loop_
_geom_bond_atom_site_label_1
_geom_bond_atom_site_label_2
_geom_bond_distance
N3 C32 1.385(7)
N3 C12 1.356(6)
N3 C20 1.476(7)
C11 C6 1.410(6)
C11 C10 1.402(7)
C11 Pt1 2.031(5)
C32 C31 1.392(7)
C32 C27 1.392(8)
N2 C12 1.352(6)
N2 C27 1.390(6)
N2 C13 1.461(6)
N1 C5 1.364(6)
N1 C1 1.342(6)
N1 Pt1 2.080(4)
C12 Pt1 1.970(4)
C5 C6 1.466(7)
C5 C4 1.390(7)
C8 C7 1.381(8)
C8 C9 1.386(8)
C37 C38 1.384(8)
C37 C36 1.386(7)
C6 C7 1.403(7)
C33 C34 1.116(6)
C33 Pt1 2.105(4)
C31 C30 1.386(8)
C40 C39 1.384(8)
C40 C35 1.393(7)
C38 C39 1.389(9)
C29 C28 1.385(8)
C29 C30 1.397(9)
C34 C35 1.471(6)
C9 C10 1.386(7)
C27 C28 1.397(7)
C1 C2 1.379(7)
C2 C3 1.382(9)
C3 C4 1.378(8)
C35 C36 1.403(7)
C13 C14A 1.392(15)
C13 C14 1.604(6)
C50 Cl1 1.704(4)
C50 Cl2 1.748(4)
C50 Cl1A 1.832(5)
C21 C26 1.3900
C21 C22 1.3900
C21 C20 1.478(4)
C26 C25 1.3900
C25 C24 1.3900
C24 C23 1.3900
C23 C22 1.3900
C26A C25A 1.3900
C26A C21A 1.3900
C25A C24A 1.3900
C24A C23A 1.3900
C23A C22A 1.3900
C22A C21A 1.3900
C21A C20 1.544(5)
C14A C15A 1.362(18)
C14A C19A 1.398(17)
C15A C16A 1.432(18)
C16A C17A 1.367(18)
C17A C18A 1.373(18)
C18A C19A 1.374(18)
C14 C15 1.3900
C14 C19 1.3900
C15 C16 1.3900
C16 C17 1.3900
C17 C18 1.3900
C18 C19 1.3900

loop_
_geom_torsion_atom_site_label_1
_geom_torsion_atom_site_label_2
_geom_torsion_atom_site_label_3
_geom_torsion_atom_site_label_4
_geom_torsion
N3 C32 C31 C30 -179.2(5)
N3 C32 C27 N2 0.3(5)
N3 C32 C27 C28 179.2(5)
N3 C12 Pt1 C11 -67.2(4)
N3 C12 Pt1 N1 -32.8(15)
N3 C12 Pt1 C33 114.8(4)
C11 C6 C7 C8 -0.2(8)
C32 N3 C12 N2 0.0(6)
C32 N3 C12 Pt1 177.8(3)
C32 N3 C20 C21 81.8(7)
C32 N3 C20 C21A 91.1(7)
C32 C31 C30 C29 0.2(8)
C32 C27 C28 C29 0.1(7)
N2 C12 Pt1 C11 110.0(4)
N2 C12 Pt1 N1 144.5(11)
N2 C12 Pt1 C33 -67.9(4)
N2 C27 C28 C29 178.6(5)
N2 C13 C14A C15A 64.8(13)
N2 C13 C14A C19A -116.1(11)
N2 C13 C14 C15 66.0(5)
N2 C13 C14 C19 -109.0(4)
N1 C5 C6 C11 5.2(6)
N1 C5 C6 C7 -173.0(5)
N1 C5 C4 C3 1.4(8)
N1 C1 C2 C3 -0.3(9)
C12 N3 C32 C31 179.4(5)
C12 N3 C32 C27 -0.2(6)
C12 N3 C20 C21 -99.5(6)
C12 N3 C20 C21A -90.2(7)
C12 N2 C27 C32 -0.4(5)
C12 N2 C27 C28 -179.0(5)
C12 N2 C13 C14A -106.7(8)
C12 N2 C13 C14 -94.0(5)
C5 N1 C1 C2 1.9(8)
C5 N1 Pt1 C11 5.1(3)
C5 N1 Pt1 C12 -29.9(14)
C5 N1 Pt1 C33 -177.4(3)
C5 C6 C7 C8 177.8(5)
C8 C9 C10 C11 -0.8(8)
C37 C38 C39 C40 1.9(8)
C6 C11 C10 C9 0.5(7)
C6 C11 Pt1 N1 -2.1(3)
C6 C11 Pt1 C12 173.3(4)
C6 C11 Pt1 C33 -28(2)
C6 C5 C4 C3 179.5(5)
C33 C34 C35 C40 -125(12)
C33 C34 C35 C36 55(12)
C31 C32 C27 N2 -179.3(5)
C31 C32 C27 C28 -0.5(8)
C7 C8 C9 C10 0.6(8)
C40 C35 C36 C37 1.2(7)
C38 C37 C36 C35 0.3(8)
C34 C33 Pt1 C11 -75(7)
C34 C33 Pt1 N1 -100(6)
C34 C33 Pt1 C12 84(6)
C34 C35 C36 C37 -178.3(4)
C9 C8 C7 C6 -0.1(8)
C27 C32 C31 C30 0.3(7)
C27 N2 C12 N3 0.2(6)
C27 N2 C12 Pt1 -177.4(3)
C27 N2 C13 C14A 70.0(8)
C27 N2 C13 C14 82.8(6)
C28 C29 C30 C31 -0.5(8)
C1 N1 C5 C6 179.2(4)
C1 N1 C5 C4 -2.4(7)
C1 N1 Pt1 C11 178.5(4)
C1 N1 Pt1 C12 143.5(12)
C1 N1 Pt1 C33 -4.0(4)
C1 C2 C3 C4 -0.8(10)
C2 C3 C4 C5 0.3(9)
C39 C40 C35 C34 178.4(5)
C39 C40 C35 C36 -1.1(8)
C10 C11 C6 C5 -178.2(4)
C10 C11 C6 C7 0.0(7)
C10 C11 Pt1 N1 174.7(5)
C10 C11 Pt1 C12 -9.9(5)
C10 C11 Pt1 C33 149.2(16)
C35 C40 C39 C38 -0.4(8)
C36 C37 C38 C39 -1.9(8)
C4 C5 C6 C11 -173.0(5)
C4 C5 C6 C7 8.8(8)
C30 C29 C28 C27 0.3(8)
C13 N2 C12 N3 177.4(5)
C13 N2 C12 Pt1 -0.3(7)
C13 N2 C27 C32 -177.5(4)
C13 N2 C27 C28 3.8(8)
C13 C14A C15A C16A 177.0(11)
C13 C14A C19A C18A -176.8(12)
C13 C14 C15 C16 -175.0(6)
C13 C14 C19 C18 175.0(5)
Pt1 C11 C6 C5 -0.9(5)
Pt1 C11 C6 C7 177.3(4)
Pt1 C11 C10 C9 -176.3(4)
Pt1 N1 C5 C6 -7.0(5)
Pt1 N1 C5 C4 171.4(4)
Pt1 N1 C1 C2 -171.2(4)
Pt1 C33 C34 C35 168(8)
C21 C26 C25 C24 0.0
C26 C21 C22 C23 0.0
C26 C21 C20 N3 72.3(7)
C26 C21 C20 C21A -13(5)
C26 C25 C24 C23 0.0
C25 C24 C23 C22 0.0
C24 C23 C22 C21 0.0
C22 C21 C26 C25 0.0
C22 C21 C20 N3 -114.7(5)
C22 C21 C20 C21A 160(6)
C26A C25A C24A C23A 0.0
C26A C21A C20 N3 73.3(8)
C26A C21A C20 C21 172(6)
C25A C26A C21A C22A 0.0
C25A C26A C21A C20 174.7(11)
C25A C24A C23A C22A 0.0
C24A C23A C22A C21A 0.0
C23A C22A C21A C26A 0.0
C23A C22A C21A C20 -174.5(11)
C22A C21A C20 N3 -112.1(7)
C22A C21A C20 C21 -13(5)
C21A C26A C25A C24A 0.0
C14A C13 C14 C15 157(4)
C14A C13 C14 C19 -18(4)
C14A C15A C16A C17A 1.1(19)
C15A C14A C19A C18A 2.4(19)
C15A C16A C17A C18A -0.1(19)
C16A C17A C18A C19A 0(2)
C17A C18A C19A C14A -1.3(19)
C19A C14A C15A C16A -2(2)
C14 C13 C14A C15A -29(3)
C14 C13 C14A C19A 150(5)
C14 C15 C16 C17 0.0
C15 C14 C19 C18 0.0
C15 C16 C17 C18 0.0
C16 C17 C18 C19 0.0
C17 C18 C19 C14 0.0
C19 C14 C15 C16 0.0
C20 N3 C32 C31 -1.8(9)
C20 N3 C32 C27 178.6(4)
C20 N3 C12 N2 -178.9(4)
C20 N3 C12 Pt1 -1.1(7)
C20 C21 C26 C25 173.0(7)
C20 C21 C22 C23 -172.9(7)
